data_4121173
loop_
_publ_author_name
'Martin Haehnel'
'Sven Hansen'
'Kathleen Schubert'
'Perdita Arndt'
'Anke Spannenberg'
'Haijun Jiao'
'Uwe Rosenthal'

_publ_section_title
;
 Synthesis, Characterization and Reactivity of Group 4 Metallocene
 Bis(diphenylphosphino)acetylene Complexes-A Reactivity and Bonding Study
;
_journal_name_full 'Journal of the American Chemical Society'
_journal_page_first 17556
_journal_page_last 17565
_journal_paper_doi 10.1021/ja409320k
_journal_volume 135
_journal_year 2013
_chemical_formula_sum 'C95.8 H87.2 P4 Zr2'
_chemical_formula_weight 1544.78
_chemical_name_systematic
; 
 ? 
;
_space_group_IT_number 2
_symmetry_cell_setting triclinic
_symmetry_space_group_name_Hall '-P 1'
_symmetry_space_group_name_H-M 'P -1'
_atom_sites_solution_hydrogens geom
_atom_sites_solution_primary direct
_atom_sites_solution_secondary difmap
_audit_creation_method SHELXL-97
_cell_angle_alpha 78.3890(10)
_cell_angle_beta 68.9040(10)
_cell_angle_gamma 79.2090(10)
_cell_formula_units_Z 2
_cell_length_a 15.5727(4)
_cell_length_b 15.8919(4)
_cell_length_c 16.9596(4)
_cell_measurement_reflns_used 9346
_cell_measurement_temperature 150(2)
_cell_measurement_theta_max 28.71
_cell_measurement_theta_min 2.22
_cell_volume 3805.35(17)
_computing_cell_refinement 'SAINT (Bruker, 2009)'
_computing_data_collection 'APEX2 (Bruker, 2012)'
_computing_data_reduction SAINT
_computing_structure_refinement 'SHELXL-97 (Sheldrick, 2008)'
_computing_structure_solution 'SHELXS-97 (Sheldrick, 2008)'
_diffrn_ambient_temperature 150(2)
_diffrn_measured_fraction_theta_full 0.999
_diffrn_measured_fraction_theta_max 0.999
_diffrn_measurement_device_type 'Bruker Kappa APEX II Duo'
_diffrn_measurement_method 'omega and phi scans'
_diffrn_radiation_monochromator 'curved graphite'
_diffrn_radiation_source 'fine-focus sealed tube'
_diffrn_radiation_type MoK\a
_diffrn_radiation_wavelength 0.71073
_diffrn_reflns_av_R_equivalents 0.0396
_diffrn_reflns_av_sigmaI/netI 0.0232
_diffrn_reflns_limit_h_max 20
_diffrn_reflns_limit_h_min -20
_diffrn_reflns_limit_k_max 20
_diffrn_reflns_limit_k_min -18
_diffrn_reflns_limit_l_max 22
_diffrn_reflns_limit_l_min -22
_diffrn_reflns_number 119043
_diffrn_reflns_theta_full 27.50
_diffrn_reflns_theta_max 27.50
_diffrn_reflns_theta_min 1.57
_exptl_absorpt_coefficient_mu 0.407
_exptl_absorpt_correction_T_max 1.00
_exptl_absorpt_correction_T_min 0.95
_exptl_absorpt_correction_type multi-scan
_exptl_absorpt_process_details 'SADABS (Bruker, 2008)'
_exptl_crystal_colour orange
_exptl_crystal_density_diffrn 1.348
_exptl_crystal_description prism
_exptl_crystal_F_000 1604
_exptl_crystal_size_max 0.49
_exptl_crystal_size_mid 0.25
_exptl_crystal_size_min 0.22
_refine_diff_density_max 1.483
_refine_diff_density_min -0.764
_refine_diff_density_rms 0.078
_refine_ls_extinction_method none
_refine_ls_goodness_of_fit_ref 1.034
_refine_ls_hydrogen_treatment constr
_refine_ls_matrix_type full
_refine_ls_number_parameters 836
_refine_ls_number_reflns 17446
_refine_ls_number_restraints 49
_refine_ls_restrained_S_all 1.058
_refine_ls_R_factor_all 0.0511
_refine_ls_R_factor_gt 0.0407
_refine_ls_shift/su_max 0.001
_refine_ls_shift/su_mean 0.000
_refine_ls_structure_factor_coef Fsqd
_refine_ls_weighting_details 'calc w=1/[\s^2^(Fo^2^)+(0.0502P)^2^+5.8156P] where P=(Fo^2^+2Fc^2^)/3'
_refine_ls_weighting_scheme calc
_refine_ls_wR_factor_gt 0.1007
_refine_ls_wR_factor_ref 0.1089
_reflns_number_gt 14773
_reflns_number_total 17446
_reflns_threshold_expression >2sigma(I)
_cod_data_source_file ja409320k_si_005.cif
_cod_data_source_block ax0219
_cod_original_cell_volume 3805.35(16)
_cod_original_formula_sum 'C95.80 H87.20 P4 Zr2'
_cod_database_code 4121173

loop_
_symmetry_equiv_pos_as_xyz
'x, y, z'
'-x, -y, -z'

loop_
_atom_site_label
_atom_site_type_symbol
_atom_site_fract_x
_atom_site_fract_y
_atom_site_fract_z
_atom_site_U_iso_or_equiv
_atom_site_adp_type
_atom_site_occupancy
_atom_site_symmetry_multiplicity
_atom_site_calc_flag
_atom_site_refinement_flags
_atom_site_disorder_assembly
_atom_site_disorder_group
C73 C 0.3166(2) 0.8166(2) 0.12878(17) 0.0776(9) Uani 1 1 d GU . .
C74 C 0.22840(18) 0.8191(2) 0.1899(2) 0.0829(10) Uani 1 1 d GU . .
H74 H 0.1754 0.8247 0.1730 0.099 Uiso 1 1 calc R . .
C75 C 0.21772(17) 0.8136(2) 0.2757(2) 0.0878(11) Uani 1 1 d GU . .
H75 H 0.1575 0.8154 0.3174 0.105 Uiso 1 1 calc R . .
C76 C 0.2952(2) 0.8055(2) 0.30036(15) 0.0801(10) Uani 1 1 d GU . .
H76 H 0.2879 0.8017 0.3590 0.096 Uiso 1 1 calc R . .
C77 C 0.38337(19) 0.8029(2) 0.2393(2) 0.0694(8) Uani 1 1 d GU . .
H77 H 0.4363 0.7974 0.2562 0.083 Uiso 1 1 calc R . .
C78 C 0.39405(16) 0.8085(2) 0.15348(18) 0.0712(8) Uani 1 1 d GU . .
H78 H 0.4543 0.8067 0.1117 0.085 Uiso 1 1 calc R . .
C79 C 0.3334(5) 0.8308(5) 0.0298(4) 0.1064(16) Uani 1 1 d U . .
H79A H 0.4003 0.8262 -0.0017 0.160 Uiso 1 1 calc R . .
H79B H 0.3040 0.8884 0.0131 0.160 Uiso 1 1 calc R . .
H79C H 0.3066 0.7866 0.0165 0.160 Uiso 1 1 calc R . .
C80A C 0.7838(5) 0.3628(4) 0.0330(3) 0.051(2) Uiso 0.465(7) 1 d PG A 1
C81A C 0.7198(3) 0.4096(5) 0.0948(4) 0.077(4) Uiso 0.465(7) 1 d PG A 1
H81A H 0.6611 0.4338 0.0896 0.093 Uiso 0.465(7) 1 calc PR A 1
C82A C 0.7415(4) 0.4210(4) 0.1643(4) 0.0439(19) Uiso 0.465(7) 1 d PG A 1
H82A H 0.6978 0.4530 0.2066 0.053 Uiso 0.465(7) 1 calc PR A 1
C83A C 0.8274(5) 0.3856(4) 0.1719(4) 0.063(2) Uiso 0.465(7) 1 d PG A 1
H83A H 0.8422 0.3934 0.2194 0.076 Uiso 0.465(7) 1 calc PR A 1
C84A C 0.8914(3) 0.3388(5) 0.1100(4) 0.064(3) Uiso 0.465(7) 1 d PG A 1
H84A H 0.9501 0.3146 0.1152 0.077 Uiso 0.465(7) 1 calc PR A 1
C85A C 0.8696(4) 0.3274(4) 0.0406(3) 0.062(3) Uiso 0.465(7) 1 d PG A 1
H85A H 0.9134 0.2954 -0.0017 0.075 Uiso 0.465(7) 1 calc PR A 1
C86A C 0.7523(8) 0.3641(8) -0.0434(7) 0.081(3) Uiso 0.465(7) 1 d P A 1
H86A H 0.7999 0.3302 -0.0848 0.122 Uiso 0.465(7) 1 calc PR A 1
H86B H 0.7429 0.4240 -0.0707 0.122 Uiso 0.465(7) 1 calc PR A 1
H86C H 0.6939 0.3389 -0.0234 0.122 Uiso 0.465(7) 1 calc PR A 1
C80B C 0.8825(3) 0.3187(4) 0.0785(5) 0.077(3) Uiso 0.535(7) 1 d PG A 2
C81B C 0.8229(5) 0.3114(4) 0.0365(3) 0.060(2) Uiso 0.535(7) 1 d PG A 2
H81B H 0.8412 0.2726 -0.0042 0.072 Uiso 0.535(7) 1 calc PR A 2
C82B C 0.7364(4) 0.3611(4) 0.0540(4) 0.071(2) Uiso 0.535(7) 1 d PG A 2
H82B H 0.6956 0.3561 0.0253 0.085 Uiso 0.535(7) 1 calc PR A 2
C83B C 0.7095(3) 0.4179(4) 0.1135(5) 0.065(3) Uiso 0.535(7) 1 d PG A 2
H83B H 0.6504 0.4518 0.1255 0.078 Uiso 0.535(7) 1 calc PR A 2
C84B C 0.7691(5) 0.4251(4) 0.1556(4) 0.076(3) Uiso 0.535(7) 1 d PG A 2
H84B H 0.7508 0.4639 0.1963 0.091 Uiso 0.535(7) 1 calc PR A 2
C85B C 0.8556(5) 0.3755(5) 0.1380(5) 0.080(3) Uiso 0.535(7) 1 d PG A 2
H85B H 0.8964 0.3804 0.1668 0.096 Uiso 0.535(7) 1 calc PR A 2
C86B C 0.9711(8) 0.2712(8) 0.0477(8) 0.103(4) Uiso 0.535(7) 1 d P A 2
H86D H 1.0096 0.2787 0.0799 0.155 Uiso 0.535(7) 1 calc PR A 2
H86E H 1.0005 0.2924 -0.0130 0.155 Uiso 0.535(7) 1 calc PR A 2
H86F H 0.9647 0.2097 0.0547 0.155 Uiso 0.535(7) 1 calc PR A 2
C87A C 0.8407(7) 0.9482(4) 0.0283(4) 0.070(3) Uiso 0.434(13) 1 d PG B 1
C88A C 0.7786(6) 0.9550(4) 0.1102(4) 0.065(3) Uiso 0.434(13) 1 d PG B 1
H88A H 0.7405 0.9106 0.1402 0.078 Uiso 0.434(13) 1 calc PR B 1
C89A C 0.7721(5) 1.0267(5) 0.1482(4) 0.056(3) Uiso 0.434(13) 1 d PG B 1
H89A H 0.7296 1.0314 0.2042 0.067 Uiso 0.434(13) 1 calc PR B 1
C90A C 0.8278(5) 1.0917(5) 0.1043(4) 0.054(3) Uiso 0.434(13) 1 d PG B 1
H90A H 0.8234 1.1407 0.1302 0.065 Uiso 0.434(13) 1 calc PR B 1
C91A C 0.8899(5) 1.0848(5) 0.0223(4) 0.074(3) Uiso 0.434(13) 1 d PG B 1
H91A H 0.9280 1.1292 -0.0077 0.089 Uiso 0.434(13) 1 calc PR B 1
C92A C 0.8964(6) 1.0131(6) -0.0157(4) 0.063(3) Uiso 0.434(13) 1 d PG B 1
H92A H 0.9389 1.0084 -0.0717 0.076 Uiso 0.434(13) 1 calc PR B 1
C93A C 0.8621(13) 0.8726(11) -0.0143(11) 0.115(6) Uiso 0.434(13) 1 d P B 1
H93A H 0.9075 0.8844 -0.0716 0.173 Uiso 0.434(13) 1 calc PR B 1
H93B H 0.8053 0.8592 -0.0189 0.173 Uiso 0.434(13) 1 calc PR B 1
H93C H 0.8880 0.8232 0.0188 0.173 Uiso 0.434(13) 1 calc PR B 1
C87B C 0.7982(8) 0.9303(5) 0.0355(5) 0.097(4) Uiso 0.566(13) 1 d PGD B 2
C88B C 0.7363(7) 0.9437(5) 0.1160(5) 0.103(4) Uiso 0.566(13) 1 d PG B 2
H88B H 0.6881 0.9082 0.1443 0.124 Uiso 0.566(13) 1 calc PR B 2
C89B C 0.7448(7) 1.0092(6) 0.1551(4) 0.099(4) Uiso 0.566(13) 1 d PG B 2
H89B H 0.7024 1.0184 0.2101 0.119 Uiso 0.566(13) 1 calc PR B 2
C90B C 0.8153(7) 1.0611(7) 0.1137(6) 0.101(4) Uiso 0.566(13) 1 d PG B 2
H90B H 0.8212 1.1059 0.1405 0.122 Uiso 0.566(13) 1 calc PR B 2
C91B C 0.8773(6) 1.0477(7) 0.0333(6) 0.126(5) Uiso 0.566(13) 1 d PG B 2
H91B H 0.9255 1.0832 0.0050 0.152 Uiso 0.566(13) 1 calc PR B 2
C92B C 0.8687(6) 0.9822(7) -0.0058(4) 0.084(3) Uiso 0.566(13) 1 d PG B 2
H92B H 0.9111 0.9730 -0.0609 0.101 Uiso 0.566(13) 1 calc PR B 2
C93B C 0.7867(15) 0.8561(9) -0.0004(11) 0.172(8) Uiso 0.566(13) 1 d PD B 2
H93D H 0.8335 0.8531 -0.0572 0.258 Uiso 0.566(13) 1 calc PR B 2
H93E H 0.7246 0.8646 -0.0050 0.258 Uiso 0.566(13) 1 calc PR B 2
H93F H 0.7944 0.8020 0.0374 0.258 Uiso 0.566(13) 1 calc PR B 2
C1 C 0.20959(16) 0.21263(15) 0.30740(16) 0.0204(5) Uani 1 1 d . . .
C2 C 0.26226(16) 0.24788(15) 0.33469(16) 0.0199(5) Uani 1 1 d . . .
C3 C 0.24772(15) 0.42549(15) 0.52759(16) 0.0191(4) Uani 1 1 d . . .
C4 C 0.26268(15) 0.35174(15) 0.49736(16) 0.0189(4) Uani 1 1 d . . .
C5 C 0.09121(19) 0.15082(17) 0.23730(16) 0.0255(5) Uani 1 1 d . . .
C6 C -0.0006(2) 0.18875(19) 0.25593(18) 0.0306(6) Uani 1 1 d . . .
H6 H -0.0148 0.2491 0.2585 0.037 Uiso 1 1 calc R . .
C7 C -0.0719(2) 0.1403(2) 0.2709(2) 0.0373(7) Uani 1 1 d . . .
H7 H -0.1341 0.1676 0.2840 0.045 Uiso 1 1 calc R . .
C8 C -0.0526(2) 0.0525(2) 0.26688(19) 0.0397(7) Uani 1 1 d . . .
H8 H -0.1014 0.0194 0.2770 0.048 Uiso 1 1 calc R . .
C9 C 0.0379(2) 0.01316(19) 0.24812(19) 0.0367(7) Uani 1 1 d . . .
H9 H 0.0515 -0.0473 0.2456 0.044 Uiso 1 1 calc R . .
C10 C 0.1093(2) 0.06183(18) 0.23297(17) 0.0306(6) Uani 1 1 d . . .
H10 H 0.1714 0.0342 0.2195 0.037 Uiso 1 1 calc R . .
C11 C 0.14712(18) 0.31803(17) 0.17220(17) 0.0259(5) Uani 1 1 d . . .
C12 C 0.0845(2) 0.37365(17) 0.22667(18) 0.0295(6) Uani 1 1 d . . .
H12 H 0.0668 0.3562 0.2867 0.035 Uiso 1 1 calc R . .
C13 C 0.0475(2) 0.45416(19) 0.1948(2) 0.0366(6) Uani 1 1 d . . .
H13 H 0.0042 0.4910 0.2327 0.044 Uiso 1 1 calc R . .
C14 C 0.0738(3) 0.4802(2) 0.1082(2) 0.0482(8) Uani 1 1 d . . .
H14 H 0.0480 0.5349 0.0862 0.058 Uiso 1 1 calc R . .
C15 C 0.1367(3) 0.4279(3) 0.0533(2) 0.0574(10) Uani 1 1 d . . .
H15 H 0.1557 0.4471 -0.0065 0.069 Uiso 1 1 calc R . .
C16 C 0.1731(2) 0.3466(2) 0.0848(2) 0.0428(7) Uani 1 1 d . . .
H16 H 0.2161 0.3103 0.0461 0.051 Uiso 1 1 calc R . .
C17 C 0.37102(18) 0.34718(18) 0.17754(17) 0.0271(5) Uani 1 1 d . . .
C18 C 0.3762(2) 0.4295(2) 0.13174(19) 0.0376(7) Uani 1 1 d . . .
H18 H 0.3613 0.4780 0.1612 0.045 Uiso 1 1 calc R . .
C19 C 0.4030(3) 0.4423(3) 0.0427(2) 0.0548(9) Uani 1 1 d . . .
H19 H 0.4066 0.4993 0.0119 0.066 Uiso 1 1 calc R . .
C20 C 0.4242(3) 0.3727(3) -0.0005(2) 0.0601(11) Uani 1 1 d . . .
H20 H 0.4423 0.3816 -0.0610 0.072 Uiso 1 1 calc R . .
C21 C 0.4192(2) 0.2902(3) 0.0439(2) 0.0502(9) Uani 1 1 d . . .
H21 H 0.4336 0.2421 0.0139 0.060 Uiso 1 1 calc R . .
C22 C 0.3932(2) 0.2771(2) 0.13214(19) 0.0360(7) Uani 1 1 d . . .
H22 H 0.3904 0.2198 0.1623 0.043 Uiso 1 1 calc R . .
C23 C 0.45345(17) 0.26131(16) 0.29760(18) 0.0252(5) Uani 1 1 d . . .
C24 C 0.45635(18) 0.20653(17) 0.37161(18) 0.0276(5) Uani 1 1 d . . .
H24 H 0.4006 0.2013 0.4188 0.033 Uiso 1 1 calc R . .
C25 C 0.53828(19) 0.15909(18) 0.3789(2) 0.0324(6) Uani 1 1 d . . .
H25 H 0.5382 0.1217 0.4302 0.039 Uiso 1 1 calc R . .
C26 C 0.6200(2) 0.1667(2) 0.3107(2) 0.0404(7) Uani 1 1 d . . .
H26 H 0.6763 0.1336 0.3145 0.048 Uiso 1 1 calc R . .
C27 C 0.6193(2) 0.2223(2) 0.2375(2) 0.0469(8) Uani 1 1 d . . .
H27 H 0.6757 0.2286 0.1914 0.056 Uiso 1 1 calc R . .
C28 C 0.53702(19) 0.2695(2) 0.2299(2) 0.0373(7) Uani 1 1 d . . .
H28 H 0.5377 0.3073 0.1787 0.045 Uiso 1 1 calc R . .
C29 C 0.24296(18) 0.41354(16) 0.70389(17) 0.0240(5) Uani 1 1 d . . .
C30 C 0.33809(19) 0.39557(17) 0.69080(18) 0.0284(5) Uani 1 1 d . . .
H30 H 0.3812 0.4132 0.6363 0.034 Uiso 1 1 calc R . .
C31 C 0.3701(2) 0.3524(2) 0.7563(2) 0.0370(7) Uani 1 1 d . . .
H31 H 0.4349 0.3413 0.7469 0.044 Uiso 1 1 calc R . .
C32 C 0.3081(3) 0.3253(3) 0.8350(2) 0.0486(8) Uani 1 1 d . . .
H32 H 0.3302 0.2955 0.8798 0.058 Uiso 1 1 calc R . .
C33 C 0.2138(3) 0.3415(3) 0.8490(2) 0.0478(8) Uani 1 1 d . . .
H33 H 0.1711 0.3226 0.9032 0.057 Uiso 1 1 calc R . .
C34 C 0.1817(2) 0.3854(2) 0.78374(19) 0.0354(6) Uani 1 1 d . . .
H34 H 0.1169 0.3964 0.7937 0.042 Uiso 1 1 calc R . .
C35 C 0.23042(17) 0.58004(15) 0.59814(16) 0.0220(5) Uani 1 1 d . . .
C36 C 0.30822(19) 0.60097(17) 0.6092(2) 0.0303(6) Uani 1 1 d . . .
H36 H 0.3470 0.5570 0.6320 0.036 Uiso 1 1 calc R . .
C37 C 0.3292(2) 0.68567(18) 0.5871(2) 0.0356(7) Uani 1 1 d . . .
H37 H 0.3821 0.6990 0.5953 0.043 Uiso 1 1 calc R . .
C38 C 0.27458(19) 0.75032(17) 0.5536(2) 0.0323(6) Uani 1 1 d . . .
H38 H 0.2902 0.8078 0.5378 0.039 Uiso 1 1 calc R . .
C39 C 0.19677(19) 0.73122(17) 0.5430(2) 0.0308(6) Uani 1 1 d . . .
H39 H 0.1586 0.7755 0.5199 0.037 Uiso 1 1 calc R . .
C40 C 0.17470(17) 0.64709(17) 0.56627(18) 0.0263(5) Uani 1 1 d . . .
H40 H 0.1201 0.6349 0.5603 0.032 Uiso 1 1 calc R . .
C41 C 0.15091(17) 0.25183(16) 0.65103(16) 0.0222(5) Uani 1 1 d . . .
C42 C 0.1486(2) 0.19120(19) 0.72382(18) 0.0320(6) Uani 1 1 d . . .
H42 H 0.1998 0.1476 0.7224 0.038 Uiso 1 1 calc R . .
C43 C 0.0724(2) 0.1941(2) 0.7979(2) 0.0441(8) Uani 1 1 d . . .
H43 H 0.0713 0.1521 0.8467 0.053 Uiso 1 1 calc R . .
C44 C -0.0020(2) 0.2579(2) 0.8011(2) 0.0453(8) Uani 1 1 d . . .
H44 H -0.0544 0.2594 0.8519 0.054 Uiso 1 1 calc R . .
C45 C -0.00001(19) 0.3191(2) 0.7308(2) 0.0348(6) Uani 1 1 d . . .
H45 H -0.0508 0.3634 0.7334 0.042 Uiso 1 1 calc R . .
C46 C 0.07577(17) 0.31657(17) 0.65586(18) 0.0252(5) Uani 1 1 d . . .
H46 H 0.0764 0.3592 0.6076 0.030 Uiso 1 1 calc R . .
C47 C 0.34451(16) 0.19767(15) 0.57890(16) 0.0211(5) Uani 1 1 d . . .
C48 C 0.35651(18) 0.11114(16) 0.61514(17) 0.0257(5) Uani 1 1 d . . .
H48 H 0.3114 0.0746 0.6230 0.031 Uiso 1 1 calc R . .
C49 C 0.4337(2) 0.07793(18) 0.6398(2) 0.0330(6) Uani 1 1 d . . .
H49 H 0.4410 0.0190 0.6647 0.040 Uiso 1 1 calc R . .
C50 C 0.5000(2) 0.13066(19) 0.6282(2) 0.0353(7) Uani 1 1 d . . .
H50 H 0.5529 0.1079 0.6447 0.042 Uiso 1 1 calc R . .
C51 C 0.48904(18) 0.21612(18) 0.59257(19) 0.0302(6) Uani 1 1 d . . .
H51 H 0.5343 0.2524 0.5849 0.036 Uiso 1 1 calc R . .
C52 C 0.41186(17) 0.24945(16) 0.56775(17) 0.0240(5) Uani 1 1 d . . .
H52 H 0.4052 0.3084 0.5429 0.029 Uiso 1 1 calc R . .
C53 C 0.33020(19) 0.04074(17) 0.45639(19) 0.0303(6) Uani 1 1 d . . .
H53 H 0.3695 0.0574 0.4808 0.036 Uiso 1 1 calc R . .
C54 C 0.34133(19) 0.05382(17) 0.36943(19) 0.0290(6) Uani 1 1 d . . .
H54 H 0.3895 0.0807 0.3246 0.035 Uiso 1 1 calc R . .
C55 C 0.2686(2) 0.02011(17) 0.3599(2) 0.0317(6) Uani 1 1 d . . .
H55 H 0.2588 0.0209 0.3075 0.038 Uiso 1 1 calc R . .
C56 C 0.2132(2) -0.01480(17) 0.4413(2) 0.0358(7) Uani 1 1 d . . .
H56 H 0.1599 -0.0426 0.4536 0.043 Uiso 1 1 calc R . .
C57 C 0.2508(2) -0.00130(17) 0.5017(2) 0.0332(6) Uani 1 1 d . . .
H57 H 0.2268 -0.0176 0.5618 0.040 Uiso 1 1 calc R . .
C58 C 0.03437(18) 0.09238(17) 0.53725(18) 0.0278(5) Uani 1 1 d . . .
H58 H 0.0332 0.0340 0.5644 0.033 Uiso 1 1 calc R . .
C59 C 0.04175(17) 0.16213(17) 0.57218(17) 0.0248(5) Uani 1 1 d . . .
H59 H 0.0481 0.1594 0.6263 0.030 Uiso 1 1 calc R . .
C60 C 0.03800(16) 0.23818(16) 0.51177(17) 0.0227(5) Uani 1 1 d . . .
H60 H 0.0414 0.2952 0.5186 0.027 Uiso 1 1 calc R . .
C61 C 0.02844(16) 0.21407(17) 0.44057(17) 0.0244(5) Uani 1 1 d . . .
H61 H 0.0226 0.2521 0.3913 0.029 Uiso 1 1 calc R . .
C62 C 0.02895(17) 0.12327(18) 0.45490(17) 0.0269(5) Uani 1 1 d . . .
H62 H 0.0261 0.0892 0.4161 0.032 Uiso 1 1 calc R . .
C63 C 0.46417(17) 0.44048(18) 0.3683(2) 0.0304(6) Uani 1 1 d . . .
H63 H 0.4914 0.3831 0.3814 0.036 Uiso 1 1 calc R . .
C64 C 0.42247(18) 0.50057(18) 0.42560(19) 0.0288(6) Uani 1 1 d . . .
H64 H 0.4176 0.4914 0.4841 0.035 Uiso 1 1 calc R . .
C65 C 0.38894(18) 0.57702(17) 0.38145(19) 0.0294(6) Uani 1 1 d . . .
H65 H 0.3561 0.6278 0.4051 0.035 Uiso 1 1 calc R . .
C66 C 0.41308(19) 0.56427(18) 0.29600(19) 0.0316(6) Uani 1 1 d . . .
H66 H 0.4005 0.6058 0.2514 0.038 Uiso 1 1 calc R . .
C67 C 0.45861(18) 0.48043(19) 0.28761(19) 0.0321(6) Uani 1 1 d . . .
H67 H 0.4817 0.4548 0.2368 0.039 Uiso 1 1 calc R . .
C68 C 0.12202(17) 0.52319(17) 0.43389(18) 0.0255(5) Uani 1 1 d . . .
H68 H 0.0879 0.5212 0.4932 0.031 Uiso 1 1 calc R . .
C69 C 0.17183(18) 0.59132(16) 0.38029(18) 0.0270(5) Uani 1 1 d . . .
H69 H 0.1782 0.6425 0.3975 0.032 Uiso 1 1 calc R . .
C70 C 0.21016(18) 0.56955(17) 0.29701(18) 0.0279(5) Uani 1 1 d . . .
H70 H 0.2462 0.6040 0.2480 0.033 Uiso 1 1 calc R . .
C71 C 0.18614(18) 0.48847(17) 0.29886(18) 0.0267(5) Uani 1 1 d . . .
H71 H 0.2032 0.4583 0.2514 0.032 Uiso 1 1 calc R . .
C72 C 0.13212(17) 0.45913(17) 0.38367(17) 0.0251(5) Uani 1 1 d . . .
H72 H 0.1071 0.4056 0.4033 0.030 Uiso 1 1 calc R . .
P1 P 0.19340(5) 0.20823(4) 0.20851(4) 0.02334(13) Uani 1 1 d . . .
P2 P 0.34284(4) 0.32556(4) 0.29411(4) 0.02026(12) Uani 1 1 d . . .
P3 P 0.19105(4) 0.47259(4) 0.62372(4) 0.02075(13) Uani 1 1 d . . .
P4 P 0.24210(4) 0.24251(4) 0.54630(4) 0.01755(12) Uani 1 1 d . . .
Zr1 Zr 0.189799(15) 0.147431(14) 0.440901(15) 0.01802(6) Uani 1 1 d . . .
Zr2 Zr 0.293488(15) 0.462003(14) 0.385842(15) 0.01724(6) Uani 1 1 d . . .
C94 C 0.5225(8) -0.0205(9) -0.0367(6) 0.098(2) Uiso 0.40 1 d PGU C -1
C95 C 0.4398(7) 0.0240(8) 0.0099(7) 0.097(2) Uiso 0.40 1 d PGU C -1
H95 H 0.3937 0.0479 -0.0156 0.116 Uiso 0.40 1 calc PR C -1
C96 C 0.4247(6) 0.0334(7) 0.0937(7) 0.098(2) Uiso 0.40 1 d PGU C -1
H96 H 0.3682 0.0638 0.1255 0.118 Uiso 0.40 1 calc PR C -1
C97 C 0.4922(8) -0.0016(7) 0.1310(5) 0.103(2) Uiso 0.40 1 d PGU C -1
H97 H 0.4818 0.0049 0.1883 0.124 Uiso 0.40 1 calc PR C -1
C98 C 0.5748(7) -0.0460(7) 0.0844(7) 0.108(2) Uiso 0.40 1 d PGU C -1
H98 H 0.6209 -0.0700 0.1099 0.129 Uiso 0.40 1 calc PR C -1
C99 C 0.5900(6) -0.0555(7) 0.0006(7) 0.105(2) Uiso 0.40 1 d PGU C -1
H99 H 0.6464 -0.0859 -0.0313 0.126 Uiso 0.40 1 calc PR C -1
C100 C 0.5490(11) -0.0323(11) -0.1216(10) 0.092(4) Uiso 0.40 1 d P C -1
H10A H 0.6106 -0.0660 -0.1382 0.139 Uiso 0.40 1 calc PR C -1
H10B H 0.5510 0.0243 -0.1578 0.139 Uiso 0.40 1 calc PR C -1
H10C H 0.5041 -0.0634 -0.1286 0.139 Uiso 0.40 1 calc PR C -1

loop_
_atom_site_aniso_label
_atom_site_aniso_U_11
_atom_site_aniso_U_22
_atom_site_aniso_U_33
_atom_site_aniso_U_23
_atom_site_aniso_U_13
_atom_site_aniso_U_12
C73 0.0689(16) 0.0768(17) 0.0947(18) -0.0310(16) -0.0326(15) 0.0026(15)
C74 0.0671(17) 0.0686(17) 0.108(2) -0.0230(17) -0.0225(17) 0.0012(15)
C75 0.0719(17) 0.0573(16) 0.106(2) -0.0101(17) -0.0030(17) 0.0042(15)
C76 0.0781(17) 0.0530(16) 0.0894(19) -0.0121(16) -0.0124(16) 0.0096(15)
C77 0.0695(17) 0.0584(16) 0.0819(18) -0.0219(15) -0.0273(15) 0.0044(14)
C78 0.0658(16) 0.0712(17) 0.0856(18) -0.0283(15) -0.0323(15) 0.0021(14)
C79 0.099(3) 0.124(3) 0.104(3) -0.032(3) -0.046(3) 0.006(3)
C1 0.0181(11) 0.0160(11) 0.0271(12) -0.0032(9) -0.0086(9) 0.0001(8)
C2 0.0159(10) 0.0161(11) 0.0269(12) -0.0040(9) -0.0060(9) -0.0010(8)
C3 0.0156(10) 0.0170(11) 0.0275(12) -0.0032(9) -0.0113(9) -0.0010(8)
C4 0.0156(10) 0.0149(10) 0.0266(12) -0.0010(9) -0.0096(9) -0.0004(8)
C5 0.0317(13) 0.0276(13) 0.0217(12) -0.0011(10) -0.0125(10) -0.0101(10)
C6 0.0336(14) 0.0299(14) 0.0344(15) -0.0042(11) -0.0174(12) -0.0068(11)
C7 0.0322(15) 0.0481(18) 0.0369(16) -0.0049(13) -0.0147(13) -0.0130(13)
C8 0.0484(18) 0.0458(18) 0.0331(15) 0.0006(13) -0.0159(14) -0.0276(15)
C9 0.0549(19) 0.0284(14) 0.0327(15) -0.0004(11) -0.0169(14) -0.0193(13)
C10 0.0399(15) 0.0282(14) 0.0281(14) -0.0043(11) -0.0142(12) -0.0088(11)
C11 0.0268(12) 0.0239(12) 0.0289(13) 0.0019(10) -0.0122(11) -0.0078(10)
C12 0.0381(15) 0.0239(13) 0.0315(14) -0.0009(10) -0.0177(12) -0.0067(11)
C13 0.0401(16) 0.0282(14) 0.0456(17) -0.0036(12) -0.0214(14) -0.0019(12)
C14 0.056(2) 0.0353(17) 0.050(2) 0.0093(15) -0.0249(17) 0.0001(15)
C15 0.070(3) 0.051(2) 0.0329(17) 0.0171(15) -0.0105(17) -0.0017(18)
C16 0.0441(18) 0.0423(18) 0.0300(15) 0.0044(13) -0.0043(13) -0.0036(14)
C17 0.0216(12) 0.0329(14) 0.0262(13) -0.0074(11) -0.0032(10) -0.0086(10)
C18 0.0394(16) 0.0392(16) 0.0326(15) -0.0015(12) -0.0073(13) -0.0146(13)
C19 0.067(2) 0.062(2) 0.0347(18) 0.0062(16) -0.0127(17) -0.029(2)
C20 0.063(2) 0.090(3) 0.0277(17) -0.0092(18) -0.0025(16) -0.034(2)
C21 0.0436(18) 0.070(2) 0.0361(17) -0.0251(17) 0.0042(14) -0.0206(17)
C22 0.0271(14) 0.0433(17) 0.0357(15) -0.0156(13) 0.0007(12) -0.0118(12)
C23 0.0181(11) 0.0214(12) 0.0373(14) -0.0114(10) -0.0065(10) -0.0034(9)
C24 0.0208(12) 0.0283(13) 0.0360(14) -0.0131(11) -0.0089(11) -0.0008(10)
C25 0.0290(14) 0.0284(14) 0.0462(17) -0.0138(12) -0.0184(13) 0.0020(11)
C26 0.0232(13) 0.0375(16) 0.063(2) -0.0202(15) -0.0144(14) 0.0051(12)
C27 0.0200(13) 0.0480(19) 0.063(2) -0.0154(17) -0.0012(14) -0.0001(13)
C28 0.0225(13) 0.0357(16) 0.0470(18) -0.0066(13) -0.0031(12) -0.0038(11)
C29 0.0287(13) 0.0194(12) 0.0282(13) -0.0072(10) -0.0129(10) -0.0029(9)
C30 0.0291(13) 0.0227(12) 0.0353(14) -0.0067(11) -0.0124(11) -0.0022(10)
C31 0.0363(15) 0.0349(16) 0.0472(18) -0.0055(13) -0.0237(14) -0.0033(12)
C32 0.054(2) 0.061(2) 0.0406(18) 0.0028(16) -0.0309(16) -0.0105(17)
C33 0.0483(19) 0.067(2) 0.0281(15) 0.0046(15) -0.0149(14) -0.0146(17)
C34 0.0327(15) 0.0467(18) 0.0301(14) -0.0057(13) -0.0121(12) -0.0095(13)
C35 0.0221(11) 0.0176(11) 0.0281(13) -0.0082(9) -0.0080(10) -0.0020(9)
C36 0.0299(13) 0.0203(12) 0.0483(17) -0.0053(11) -0.0230(13) -0.0014(10)
C37 0.0306(14) 0.0245(14) 0.061(2) -0.0099(13) -0.0249(14) -0.0036(11)
C38 0.0267(13) 0.0180(12) 0.0521(18) -0.0067(11) -0.0126(12) -0.0022(10)
C39 0.0258(13) 0.0218(13) 0.0451(16) -0.0046(11) -0.0146(12) 0.0018(10)
C40 0.0196(11) 0.0232(12) 0.0382(15) -0.0089(11) -0.0112(11) -0.0001(9)
C41 0.0202(11) 0.0228(12) 0.0263(12) -0.0061(10) -0.0086(10) -0.0047(9)
C42 0.0311(14) 0.0342(15) 0.0292(14) -0.0024(11) -0.0105(11) -0.0020(11)
C43 0.0437(18) 0.055(2) 0.0279(15) -0.0004(14) -0.0058(13) -0.0114(15)
C44 0.0310(15) 0.066(2) 0.0339(16) -0.0174(16) 0.0019(13) -0.0097(15)
C45 0.0206(12) 0.0435(17) 0.0438(17) -0.0212(14) -0.0087(12) -0.0009(11)
C46 0.0201(11) 0.0249(12) 0.0358(14) -0.0101(10) -0.0122(10) -0.0039(9)
C47 0.0189(11) 0.0186(11) 0.0269(12) -0.0051(9) -0.0103(10) 0.0023(9)
C48 0.0288(13) 0.0184(12) 0.0331(14) -0.0053(10) -0.0150(11) 0.0003(10)
C49 0.0391(15) 0.0209(13) 0.0442(16) -0.0055(11) -0.0248(13) 0.0065(11)
C50 0.0311(14) 0.0307(15) 0.0545(19) -0.0150(13) -0.0291(14) 0.0103(11)
C51 0.0236(12) 0.0304(14) 0.0430(16) -0.0119(12) -0.0175(12) 0.0011(10)
C52 0.0214(11) 0.0201(12) 0.0329(13) -0.0068(10) -0.0120(10) 0.0006(9)
C53 0.0330(14) 0.0191(12) 0.0452(16) -0.0126(11) -0.0231(13) 0.0104(10)
C54 0.0285(13) 0.0197(12) 0.0402(15) -0.0113(11) -0.0152(12) 0.0084(10)
C55 0.0413(15) 0.0177(12) 0.0436(16) -0.0135(11) -0.0236(13) 0.0069(11)
C56 0.0424(16) 0.0124(12) 0.0582(19) -0.0075(12) -0.0234(15) -0.0009(11)
C57 0.0453(16) 0.0142(12) 0.0410(16) -0.0013(11) -0.0208(13) 0.0044(11)
C58 0.0271(13) 0.0242(13) 0.0338(14) 0.0008(10) -0.0090(11) -0.0145(10)
C59 0.0210(11) 0.0279(13) 0.0264(12) -0.0020(10) -0.0068(10) -0.0100(10)
C60 0.0142(10) 0.0216(12) 0.0322(13) -0.0050(10) -0.0065(9) -0.0036(9)
C61 0.0145(10) 0.0287(13) 0.0303(13) -0.0004(10) -0.0086(10) -0.0055(9)
C62 0.0221(12) 0.0310(14) 0.0325(14) -0.0059(11) -0.0100(10) -0.0124(10)
C63 0.0148(11) 0.0247(13) 0.0546(18) -0.0088(12) -0.0131(11) -0.0029(9)
C64 0.0207(12) 0.0322(14) 0.0397(15) -0.0061(11) -0.0139(11) -0.0097(10)
C65 0.0218(12) 0.0224(13) 0.0468(16) -0.0085(11) -0.0105(11) -0.0077(10)
C66 0.0267(13) 0.0300(14) 0.0389(15) 0.0033(12) -0.0100(12) -0.0163(11)
C67 0.0197(12) 0.0378(15) 0.0394(15) -0.0125(12) -0.0019(11) -0.0135(11)
C68 0.0161(11) 0.0278(13) 0.0327(14) -0.0038(10) -0.0114(10) 0.0025(9)
C69 0.0255(12) 0.0191(12) 0.0398(15) -0.0032(10) -0.0185(11) 0.0030(10)
C70 0.0244(12) 0.0254(13) 0.0335(14) 0.0036(11) -0.0150(11) -0.0001(10)
C71 0.0241(12) 0.0279(13) 0.0328(14) -0.0053(11) -0.0168(11) 0.0009(10)
C72 0.0181(11) 0.0240(12) 0.0369(14) -0.0028(10) -0.0148(10) -0.0020(9)
P1 0.0246(3) 0.0217(3) 0.0255(3) -0.0037(2) -0.0094(3) -0.0048(2)
P2 0.0162(3) 0.0184(3) 0.0254(3) -0.0048(2) -0.0044(2) -0.0037(2)
P3 0.0196(3) 0.0176(3) 0.0274(3) -0.0069(2) -0.0090(2) -0.0016(2)
P4 0.0154(3) 0.0137(3) 0.0245(3) -0.0024(2) -0.0085(2) -0.0009(2)
Zr1 0.01797(11) 0.01206(11) 0.02581(12) -0.00220(8) -0.00973(9) -0.00190(8)
Zr2 0.01439(10) 0.01331(11) 0.02518(12) -0.00241(8) -0.00815(9) -0.00186(8)

loop_
_atom_type_symbol
_atom_type_description
_atom_type_scat_dispersion_real
_atom_type_scat_dispersion_imag
_atom_type_scat_source
C C 0.0033 0.0016 'International Tables Vol C Tables 4.2.6.8 and 6.1.1.4'
H H 0.0000 0.0000 'International Tables Vol C Tables 4.2.6.8 and 6.1.1.4'
P P 0.1023 0.0942 'International Tables Vol C Tables 4.2.6.8 and 6.1.1.4'
Zr Zr -2.9673 0.5597 'International Tables Vol C Tables 4.2.6.8 and 6.1.1.4'

loop_
_geom_angle_atom_site_label_1
_geom_angle_atom_site_label_2
_geom_angle_atom_site_label_3
_geom_angle
C74 C73 C78 120.0
C74 C73 C79 122.7(3)
C78 C73 C79 117.0(3)
C73 C74 C75 120.0
C73 C74 H74 120.0
C75 C74 H74 120.0
C76 C75 C74 120.0
C76 C75 H75 120.0
C74 C75 H75 120.0
C77 C76 C75 120.0
C77 C76 H76 120.0
C75 C76 H76 120.0
C76 C77 C78 120.0
C76 C77 H77 120.0
C78 C77 H77 120.0
C77 C78 C73 120.0
C77 C78 H78 120.0
C73 C78 H78 120.0
C73 C79 H79A 109.5
C73 C79 H79B 109.5
H79A C79 H79B 109.5
C73 C79 H79C 109.5
H79A C79 H79C 109.5
H79B C79 H79C 109.5
C81A C80A C85A 120.0
C81A C80A C86A 113.0(6)
C85A C80A C86A 126.7(6)
C80A C81A C82A 120.0
C80A C81A H81A 120.0
C82A C81A H81A 120.0
C83A C82A C81A 120.0
C83A C82A H82A 120.0
C81A C82A H82A 120.0
C84A C83A C82A 120.0
C84A C83A H83A 120.0
C82A C83A H83A 120.0
C83A C84A C85A 120.0
C83A C84A H84A 120.0
C85A C84A H84A 120.0
C84A C85A C80A 120.0
C84A C85A H85A 120.0
C80A C85A H85A 120.0
C80A C86A H86A 109.5
C80A C86A H86B 109.5
H86A C86A H86B 109.5
C80A C86A H86C 109.5
H86A C86A H86C 109.5
H86B C86A H86C 109.5
C81B C80B C85B 120.0
C81B C80B C86B 113.4(7)
C85B C80B C86B 126.3(7)
C82B C81B C80B 120.0
C82B C81B H81B 120.0
C80B C81B H81B 120.0
C81B C82B C83B 120.0
C81B C82B H82B 120.0
C83B C82B H82B 120.0
C82B C83B C84B 120.0
C82B C83B H83B 120.0
C84B C83B H83B 120.0
C85B C84B C83B 120.0
C85B C84B H84B 120.0
C83B C84B H84B 120.0
C84B C85B C80B 120.0
C84B C85B H85B 120.0
C80B C85B H85B 120.0
C80B C86B H86D 109.5
C80B C86B H86E 109.5
H86D C86B H86E 109.5
C80B C86B H86F 109.5
H86D C86B H86F 109.5
H86E C86B H86F 109.5
C88A C87A C92A 120.0
C88A C87A C93A 125.3(8)
C92A C87A C93A 114.3(8)
C89A C88A C87A 120.0
C89A C88A H88A 120.0
C87A C88A H88A 120.0
C88A C89A C90A 120.0
C88A C89A H89A 120.0
C90A C89A H89A 120.0
C91A C90A C89A 120.0
C91A C90A H90A 120.0
C89A C90A H90A 120.0
C90A C91A C92A 120.0
C90A C91A H91A 120.0
C92A C91A H91A 120.0
C91A C92A C87A 120.0
C91A C92A H92A 120.0
C87A C92A H92A 120.0
C87A C93A H93A 109.5
C87A C93A H93B 109.5
H93A C93A H93B 109.5
C87A C93A H93C 109.5
H93A C93A H93C 109.5
H93B C93A H93C 109.5
C88B C87B C92B 120.0
C88B C87B C93B 116.6(9)
C92B C87B C93B 123.4(9)
C89B C88B C87B 120.0
C89B C88B H88B 120.0
C87B C88B H88B 120.0
C88B C89B C90B 120.0
C88B C89B H89B 120.0
C90B C89B H89B 120.0
C91B C90B C89B 120.0
C91B C90B H90B 120.0
C89B C90B H90B 120.0
C90B C91B C92B 120.0
C90B C91B H91B 120.0
C92B C91B H91B 120.0
C91B C92B C87B 120.0
C91B C92B H92B 120.0
C87B C92B H92B 120.0
C87B C93B H93D 109.5
C87B C93B H93E 109.5
H93D C93B H93E 109.5
C87B C93B H93F 109.5
H93D C93B H93F 109.5
H93E C93B H93F 109.5
C2 C1 P1 138.8(2)
C2 C1 Zr1 74.28(15)
P1 C1 Zr1 145.24(13)
C1 C2 P2 138.4(2)
C1 C2 Zr1 71.47(15)
P2 C2 Zr1 150.03(14)
C4 C3 P3 141.7(2)
C4 C3 Zr2 75.03(15)
P3 C3 Zr2 140.86(13)
C3 C4 P4 133.6(2)
C3 C4 Zr2 70.96(14)
P4 C4 Zr2 154.62(14)
C6 C5 C10 117.4(2)
C6 C5 P1 126.1(2)
C10 C5 P1 116.3(2)
C7 C6 C5 121.5(3)
C7 C6 H6 119.3
C5 C6 H6 119.3
C8 C7 C6 120.2(3)
C8 C7 H7 119.9
C6 C7 H7 119.9
C7 C8 C9 119.6(3)
C7 C8 H8 120.2
C9 C8 H8 120.2
C8 C9 C10 120.1(3)
C8 C9 H9 119.9
C10 C9 H9 119.9
C9 C10 C5 121.2(3)
C9 C10 H10 119.4
C5 C10 H10 119.4
C16 C11 C12 117.8(3)
C16 C11 P1 118.1(2)
C12 C11 P1 124.0(2)
C13 C12 C11 121.2(3)
C13 C12 H12 119.4
C11 C12 H12 119.4
C14 C13 C12 119.7(3)
C14 C13 H13 120.2
C12 C13 H13 120.2
C15 C14 C13 120.4(3)
C15 C14 H14 119.8
C13 C14 H14 119.8
C14 C15 C16 120.2(3)
C14 C15 H15 119.9
C16 C15 H15 119.9
C11 C16 C15 120.6(3)
C11 C16 H16 119.7
C15 C16 H16 119.7
C18 C17 C22 118.1(3)
C18 C17 P2 122.9(2)
C22 C17 P2 118.9(2)
C17 C18 C19 120.8(3)
C17 C18 H18 119.6
C19 C18 H18 119.6
C20 C19 C18 120.1(4)
C20 C19 H19 120.0
C18 C19 H19 120.0
C19 C20 C21 120.1(3)
C19 C20 H20 120.0
C21 C20 H20 120.0
C20 C21 C22 120.1(3)
C20 C21 H21 120.0
C22 C21 H21 120.0
C21 C22 C17 120.9(3)
C21 C22 H22 119.6
C17 C22 H22 119.6
C24 C23 C28 117.7(2)
C24 C23 P2 119.58(19)
C28 C23 P2 122.6(2)
C23 C24 C25 122.0(3)
C23 C24 H24 119.0
C25 C24 H24 119.0
C26 C25 C24 119.5(3)
C26 C25 H25 120.3
C24 C25 H25 120.3
C27 C26 C25 119.5(3)
C27 C26 H26 120.2
C25 C26 H26 120.2
C26 C27 C28 121.0(3)
C26 C27 H27 119.5
C28 C27 H27 119.5
C27 C28 C23 120.2(3)
C27 C28 H28 119.9
C23 C28 H28 119.9
C34 C29 C30 118.2(3)
C34 C29 P3 116.5(2)
C30 C29 P3 125.3(2)
C31 C30 C29 120.8(3)
C31 C30 H30 119.6
C29 C30 H30 119.6
C32 C31 C30 120.0(3)
C32 C31 H31 120.0
C30 C31 H31 120.0
C31 C32 C33 120.2(3)
C31 C32 H32 119.9
C33 C32 H32 119.9
C32 C33 C34 119.9(3)
C32 C33 H33 120.1
C34 C33 H33 120.1
C33 C34 C29 121.0(3)
C33 C34 H34 119.5
C29 C34 H34 119.5
C40 C35 C36 117.6(2)
C40 C35 P3 115.54(18)
C36 C35 P3 126.9(2)
C37 C36 C35 120.4(2)
C37 C36 H36 119.8
C35 C36 H36 119.8
C38 C37 C36 120.9(3)
C38 C37 H37 119.5
C36 C37 H37 119.5
C37 C38 C39 119.6(3)
C37 C38 H38 120.2
C39 C38 H38 120.2
C38 C39 C40 119.7(3)
C38 C39 H39 120.2
C40 C39 H39 120.2
C39 C40 C35 121.8(2)
C39 C40 H40 119.1
C35 C40 H40 119.1
C46 C41 C42 118.3(2)
C46 C41 P4 118.6(2)
C42 C41 P4 122.7(2)
C43 C42 C41 120.7(3)
C43 C42 H42 119.7
C41 C42 H42 119.7
C44 C43 C42 120.2(3)
C44 C43 H43 119.9
C42 C43 H43 119.9
C45 C44 C43 119.8(3)
C45 C44 H44 120.1
C43 C44 H44 120.1
C44 C45 C46 120.5(3)
C44 C45 H45 119.8
C46 C45 H45 119.8
C45 C46 C41 120.5(3)
C45 C46 H46 119.8
C41 C46 H46 119.8
C52 C47 C48 118.3(2)
C52 C47 P4 120.62(18)
C48 C47 P4 121.09(19)
C49 C48 C47 120.7(2)
C49 C48 H48 119.6
C47 C48 H48 119.6
C50 C49 C48 120.0(3)
C50 C49 H49 120.0
C48 C49 H49 120.0
C51 C50 C49 119.9(2)
C51 C50 H50 120.1
C49 C50 H50 120.1
C50 C51 C52 120.2(3)
C50 C51 H51 119.9
C52 C51 H51 119.9
C47 C52 C51 120.9(2)
C47 C52 H52 119.6
C51 C52 H52 119.6
C54 C53 C57 108.4(2)
C54 C53 Zr1 74.45(15)
C57 C53 Zr1 72.92(15)
C54 C53 H53 125.8
C57 C53 H53 125.8
Zr1 C53 H53 118.7
C53 C54 C55 108.1(3)
C53 C54 Zr1 73.94(15)
C55 C54 Zr1 72.93(15)
C53 C54 H54 125.9
C55 C54 H54 125.9
Zr1 C54 H54 119.1
C56 C55 C54 108.0(3)
C56 C55 Zr1 73.62(15)
C54 C55 Zr1 75.04(15)
C56 C55 H55 126.0
C54 C55 H55 126.0
Zr1 C55 H55 117.3
C55 C56 C57 108.0(3)
C55 C56 Zr1 74.26(15)
C57 C56 Zr1 73.88(15)
C55 C56 H56 126.0
C57 C56 H56 126.0
Zr1 C56 H56 117.8
C53 C57 C56 107.6(3)
C53 C57 Zr1 75.01(15)
C56 C57 Zr1 73.71(15)
C53 C57 H57 126.2
C56 C57 H57 126.2
Zr1 C57 H57 117.1
C59 C58 C62 108.6(2)
C59 C58 Zr1 74.09(14)
C62 C58 Zr1 71.74(14)
C59 C58 H58 125.7
C62 C58 H58 125.7
Zr1 C58 H58 120.2
C58 C59 C60 107.5(2)
C58 C59 Zr1 74.46(15)
C60 C59 Zr1 72.71(14)
C58 C59 H59 126.2
C60 C59 H59 126.2
Zr1 C59 H59 118.6
C61 C60 C59 108.1(2)
C61 C60 Zr1 73.68(14)
C59 C60 Zr1 74.99(14)
C61 C60 H60 126.0
C59 C60 H60 126.0
Zr1 C60 H60 117.4
C60 C61 C62 108.0(2)
C60 C61 Zr1 74.33(14)
C62 C61 Zr1 73.23(14)
C60 C61 H61 126.0
C62 C61 H61 126.0
Zr1 C61 H61 118.4
C58 C62 C61 107.7(2)
C58 C62 Zr1 76.19(14)
C61 C62 Zr1 74.36(13)
C58 C62 H62 126.1
C61 C62 H62 126.1
Zr1 C62 H62 115.5
C64 C63 C67 107.9(2)
C64 C63 Zr2 74.46(14)
C67 C63 Zr2 74.39(15)
C64 C63 H63 126.0
C67 C63 H63 126.0
Zr2 C63 H63 117.1
C63 C64 C65 108.2(3)
C63 C64 Zr2 73.46(14)
C65 C64 Zr2 73.67(14)
C63 C64 H64 125.9
C65 C64 H64 125.9
Zr2 C64 H64 118.8
C66 C65 C64 107.5(2)
C66 C65 Zr2 74.62(14)
C64 C65 Zr2 74.11(14)
C66 C65 H65 126.3
C64 C65 H65 126.3
Zr2 C65 H65 117.1
C67 C66 C65 108.6(3)
C67 C66 Zr2 73.73(15)
C65 C66 Zr2 73.29(15)
C67 C66 H66 125.7
C65 C66 H66 125.7
Zr2 C66 H66 119.1
C66 C67 C63 107.8(3)
C66 C67 Zr2 74.50(15)
C63 C67 Zr2 73.27(15)
C66 C67 H67 126.1
C63 C67 H67 126.1
Zr2 C67 H67 118.1
C72 C68 C69 107.8(2)
C72 C68 Zr2 73.25(14)
C69 C68 Zr2 73.01(14)
C72 C68 H68 126.1
C69 C68 H68 126.1
Zr2 C68 H68 119.5
C70 C69 C68 107.8(2)
C70 C69 Zr2 73.86(14)
C68 C69 Zr2 74.62(14)
C70 C69 H69 126.1
C68 C69 H69 126.1
Zr2 C69 H69 117.4
C71 C70 C69 108.3(2)
C71 C70 Zr2 73.93(14)
C69 C70 Zr2 73.85(14)
C71 C70 H70 125.8
C69 C70 H70 125.8
Zr2 C70 H70 118.3
C70 C71 C72 108.2(2)
C70 C71 Zr2 74.01(14)
C72 C71 Zr2 73.94(14)
C70 C71 H71 125.9
C72 C71 H71 125.9
Zr2 C71 H71 118.1
C68 C72 C71 107.9(2)
C68 C72 Zr2 74.65(14)
C71 C72 Zr2 73.65(14)
C68 C72 H72 126.1
C71 C72 H72 126.1
Zr2 C72 H72 117.7
C1 P1 C11 106.38(12)
C1 P1 C5 106.21(11)
C11 P1 C5 100.76(12)
C2 P2 C17 107.32(12)
C2 P2 C23 103.61(11)
C17 P2 C23 98.32(12)
C2 P2 Zr2 113.39(8)
C17 P2 Zr2 119.62(9)
C23 P2 Zr2 112.51(8)
C3 P3 C29 107.86(11)
C3 P3 C35 104.53(11)
C29 P3 C35 104.09(11)
C4 P4 C41 105.71(11)
C4 P4 C47 104.10(11)
C41 P4 C47 101.10(11)
C4 P4 Zr1 113.13(8)
C41 P4 Zr1 112.24(8)
C47 P4 Zr1 119.09(8)
C1 Zr1 C2 34.25(8)
C1 Zr1 C62 89.22(9)
C2 Zr1 C62 118.90(9)
C1 Zr1 C56 108.28(10)
C2 Zr1 C56 126.96(10)
C62 Zr1 C56 79.53(9)
C1 Zr1 C57 132.36(9)
C2 Zr1 C57 131.23(9)
C62 Zr1 C57 101.04(9)
C56 Zr1 C57 32.41(9)
C1 Zr1 C61 74.92(8)
C2 Zr1 C61 94.20(8)
C62 Zr1 C61 32.41(8)
C56 Zr1 C61 111.56(9)
C57 Zr1 C61 131.96(9)
C1 Zr1 C55 79.86(9)
C2 Zr1 C55 94.90(9)
C62 Zr1 C55 93.66(9)
C56 Zr1 C55 32.12(10)
C57 Zr1 C55 53.36(10)
C61 Zr1 C55 118.44(9)
C1 Zr1 C60 96.86(8)
C2 Zr1 C60 100.48(8)
C62 Zr1 C60 53.37(8)
C56 Zr1 C60 126.09(9)
C57 Zr1 C60 126.58(9)
C61 Zr1 C60 31.99(8)
C55 Zr1 C60 147.01(9)
C1 Zr1 C53 113.48(9)
C2 Zr1 C53 100.22(9)
C62 Zr1 C53 131.36(9)
C56 Zr1 C53 53.10(9)
C57 Zr1 C53 32.07(10)
C61 Zr1 C53 163.62(9)
C55 Zr1 C53 52.89(9)
C60 Zr1 C53 148.53(9)
C1 Zr1 C54 83.28(9)
C2 Zr1 C54 80.20(9)
C62 Zr1 C54 125.66(9)
C56 Zr1 C54 52.98(10)
C57 Zr1 C54 52.94(10)
C61 Zr1 C54 147.38(9)
C55 Zr1 C54 32.03(9)
C60 Zr1 C54 179.00(8)
C53 Zr1 C54 31.61(9)
C1 Zr1 C59 127.04(8)
C2 Zr1 C59 131.31(8)
C62 Zr1 C59 53.11(8)
C56 Zr1 C59 100.31(10)
C57 Zr1 C59 94.30(9)
C61 Zr1 C59 53.12(8)
C55 Zr1 C59 130.82(9)
C60 Zr1 C59 32.30(8)
C53 Zr1 C59 119.35(9)
C54 Zr1 C59 147.24(9)
C1 Zr1 C58 121.18(9)
C2 Zr1 C58 147.09(9)
C62 Zr1 C58 32.07(9)
C56 Zr1 C58 73.56(10)
C57 Zr1 C58 80.59(10)
C61 Zr1 C58 52.90(8)
C55 Zr1 C58 100.84(9)
C60 Zr1 C58 52.72(8)
C53 Zr1 C58 112.35(9)
C54 Zr1 C58 126.38(9)
C59 Zr1 C58 31.45(8)
C3 Zr2 C4 34.01(8)
C3 Zr2 C63 94.15(9)
C4 Zr2 C63 92.43(9)
C3 Zr2 C71 124.07(8)
C4 Zr2 C71 114.74(8)
C63 Zr2 C71 141.14(10)
C3 Zr2 C69 97.59(9)
C4 Zr2 C69 120.03(9)
C63 Zr2 C69 135.50(9)
C71 Zr2 C69 53.41(9)
C3 Zr2 C70 128.36(9)
C4 Zr2 C70 139.45(8)
C63 Zr2 C70 128.09(9)
C71 Zr2 C70 32.07(9)
C69 Zr2 C70 32.28(9)
C3 Zr2 C72 91.77(8)
C4 Zr2 C72 86.67(8)
C63 Zr2 C72 168.02(9)
C71 Zr2 C72 32.41(9)
C69 Zr2 C72 53.55(8)
C70 Zr2 C72 53.43(8)
C3 Zr2 C65 95.12(9)
C4 Zr2 C65 120.77(9)
C63 Zr2 C65 53.41(9)
C71 Zr2 C65 121.48(9)
C69 Zr2 C65 82.80(9)
C70 Zr2 C65 90.11(9)
C72 Zr2 C65 136.33(9)
C3 Zr2 C64 76.59(9)
C4 Zr2 C64 92.27(9)
C63 Zr2 C64 32.08(9)
C71 Zr2 C64 152.78(9)
C69 Zr2 C64 111.06(9)
C70 Zr2 C64 122.27(9)
C72 Zr2 C64 159.85(9)
C65 Zr2 C64 32.22(9)
C3 Zr2 C67 125.98(9)
C4 Zr2 C67 121.47(9)
C63 Zr2 C67 32.35(10)
C71 Zr2 C67 109.95(9)
C69 Zr2 C67 116.47(9)
C70 Zr2 C67 97.60(9)
C72 Zr2 C67 142.05(9)
C65 Zr2 C67 53.23(9)
C64 Zr2 C67 53.16(9)
C3 Zr2 C68 76.67(8)
C4 Zr2 C68 89.69(8)
C63 Zr2 C68 159.88(9)
C71 Zr2 C68 53.30(9)
C69 Zr2 C68 32.38(8)
C70 Zr2 C68 53.34(9)
C72 Zr2 C68 32.10(8)
C65 Zr2 C68 108.94(9)
C64 Zr2 C68 127.86(9)
C67 Zr2 C68 148.50(9)
C3 Zr2 C66 126.42(9)
C4 Zr2 C66 143.64(9)
C63 Zr2 C66 53.02(9)
C71 Zr2 C66 100.94(9)
C69 Zr2 C66 86.36(9)
C70 Zr2 C66 76.21(9)
C72 Zr2 C66 129.54(9)
C65 Zr2 C66 32.08(9)
C64 Zr2 C66 52.91(9)
C67 Zr2 C66 31.77(9)
C68 Zr2 C66 118.66(9)
C100 C94 C95 126.6(9)
C100 C94 C99 113.3(9)
C95 C94 C99 120.0
C94 C95 C96 120.0
C94 C95 H95 120.0
C96 C95 H95 120.0
C95 C96 C97 120.0
C95 C96 H96 120.0
C97 C96 H96 120.0
C98 C97 C96 120.0
C98 C97 H97 120.0
C96 C97 H97 120.0
C99 C98 C97 120.0
C99 C98 H98 120.0
C97 C98 H98 120.0
C98 C99 C94 120.0
C98 C99 H99 120.0
C94 C99 H99 120.0
C94 C100 H10A 109.5
C94 C100 H10B 109.5
H10A C100 H10B 109.5
C94 C100 H10C 109.5
H10A C100 H10C 109.5
H10B C100 H10C 109.5

loop_
_geom_bond_atom_site_label_1
_geom_bond_atom_site_label_2
_geom_bond_distance
C73 C74 1.3900
C73 C78 1.3900
C73 C79 1.578(7)
C74 C75 1.3900
C74 H74 0.9500
C75 C76 1.3900
C75 H75 0.9500
C76 C77 1.3900
C76 H76 0.9500
C77 C78 1.3900
C77 H77 0.9500
C78 H78 0.9500
C79 H79A 0.9800
C79 H79B 0.9800
C79 H79C 0.9800
C80A C81A 1.3900
C80A C85A 1.3900
C80A C86A 1.538(12)
C81A C82A 1.3900
C81A H81A 0.9500
C82A C83A 1.3900
C82A H82A 0.9500
C83A C84A 1.3900
C83A H83A 0.9500
C84A C85A 1.3900
C84A H84A 0.9500
C85A H85A 0.9500
C86A H86A 0.9800
C86A H86B 0.9800
C86A H86C 0.9800
C80B C81B 1.3900
C80B C85B 1.3900
C80B C86B 1.413(12)
C81B C82B 1.3900
C81B H81B 0.9500
C82B C83B 1.3900
C82B H82B 0.9500
C83B C84B 1.3900
C83B H83B 0.9500
C84B C85B 1.3900
C84B H84B 0.9500
C85B H85B 0.9500
C86B H86D 0.9800
C86B H86E 0.9800
C86B H86F 0.9800
C87A C88A 1.3900
C87A C92A 1.3900
C87A C93A 1.448(17)
C88A C89A 1.3900
C88A H88A 0.9500
C89A C90A 1.3900
C89A H89A 0.9500
C90A C91A 1.3900
C90A H90A 0.9500
C91A C92A 1.3900
C91A H91A 0.9500
C92A H92A 0.9500
C93A H93A 0.9800
C93A H93B 0.9800
C93A H93C 0.9800
C87B C88B 1.3900
C87B C92B 1.3900
C87B C93B 1.497(2)
C88B C89B 1.3900
C88B H88B 0.9500
C89B C90B 1.3900
C89B H89B 0.9500
C90B C91B 1.3900
C90B H90B 0.9500
C91B C92B 1.3900
C91B H91B 0.9500
C92B H92B 0.9500
C93B H93D 0.9800
C93B H93E 0.9800
C93B H93F 0.9800
C1 C2 1.323(3)
C1 P1 1.800(3)
C1 Zr1 2.229(2)
C2 P2 1.786(2)
C2 Zr1 2.263(2)
C3 C4 1.321(3)
C3 P3 1.790(3)
C3 Zr2 2.232(2)
C4 P4 1.801(2)
C4 Zr2 2.281(2)
C5 C6 1.391(4)
C5 C10 1.401(4)
C5 P1 1.846(3)
C6 C7 1.389(4)
C6 H6 0.9500
C7 C8 1.380(5)
C7 H7 0.9500
C8 C9 1.381(5)
C8 H8 0.9500
C9 C10 1.391(4)
C9 H9 0.9500
C10 H10 0.9500
C11 C16 1.391(4)
C11 C12 1.394(4)
C11 P1 1.833(3)
C12 C13 1.390(4)
C12 H12 0.9500
C13 C14 1.372(5)
C13 H13 0.9500
C14 C15 1.367(5)
C14 H14 0.9500
C15 C16 1.394(5)
C15 H15 0.9500
C16 H16 0.9500
C17 C18 1.380(4)
C17 C22 1.401(4)
C17 P2 1.838(3)
C18 C19 1.397(5)
C18 H18 0.9500
C19 C20 1.372(6)
C19 H19 0.9500
C20 C21 1.375(6)
C20 H20 0.9500
C21 C22 1.385(5)
C21 H21 0.9500
C22 H22 0.9500
C23 C24 1.386(4)
C23 C28 1.398(4)
C23 P2 1.845(3)
C24 C25 1.388(4)
C24 H24 0.9500
C25 C26 1.383(4)
C25 H25 0.9500
C26 C27 1.373(5)
C26 H26 0.9500
C27 C28 1.393(4)
C27 H27 0.9500
C28 H28 0.9500
C29 C34 1.389(4)
C29 C30 1.399(4)
C29 P3 1.838(3)
C30 C31 1.385(4)
C30 H30 0.9500
C31 C32 1.377(5)
C31 H31 0.9500
C32 C33 1.383(5)
C32 H32 0.9500
C33 C34 1.384(4)
C33 H33 0.9500
C34 H34 0.9500
C35 C40 1.393(4)
C35 C36 1.398(3)
C35 P3 1.839(2)
C36 C37 1.390(4)
C36 H36 0.9500
C37 C38 1.375(4)
C37 H37 0.9500
C38 C39 1.382(4)
C38 H38 0.9500
C39 C40 1.387(4)
C39 H39 0.9500
C40 H40 0.9500
C41 C46 1.396(3)
C41 C42 1.399(4)
C41 P4 1.845(3)
C42 C43 1.385(4)
C42 H42 0.9500
C43 C44 1.382(5)
C43 H43 0.9500
C44 C45 1.374(5)
C44 H44 0.9500
C45 C46 1.390(4)
C45 H45 0.9500
C46 H46 0.9500
C47 C52 1.390(3)
C47 C48 1.396(3)
C47 P4 1.846(2)
C48 C49 1.391(4)
C48 H48 0.9500
C49 C50 1.384(4)
C49 H49 0.9500
C50 C51 1.377(4)
C50 H50 0.9500
C51 C52 1.392(3)
C51 H51 0.9500
C52 H52 0.9500
C53 C54 1.398(4)
C53 C57 1.409(4)
C53 Zr1 2.563(2)
C53 H53 0.9500
C54 C55 1.411(4)
C54 Zr1 2.570(3)
C54 H54 0.9500
C55 C56 1.404(4)
C55 Zr1 2.543(3)
C55 H55 0.9500
C56 C57 1.415(4)
C56 Zr1 2.534(3)
C56 H56 0.9500
C57 Zr1 2.536(3)
C57 H57 0.9500
C58 C59 1.398(4)
C58 C62 1.411(4)
C58 Zr1 2.582(2)
C58 H58 0.9500
C59 C60 1.425(4)
C59 Zr1 2.577(3)
C59 H59 0.9500
C60 C61 1.401(4)
C60 Zr1 2.547(2)
C60 H60 0.9500
C61 C62 1.413(4)
C61 Zr1 2.539(2)
C61 H61 0.9500
C62 Zr1 2.525(2)
C62 H62 0.9500
C63 C64 1.402(4)
C63 C67 1.414(4)
C63 Zr2 2.530(2)
C63 H63 0.9500
C64 C65 1.410(4)
C64 Zr2 2.543(2)
C64 H64 0.9500
C65 C66 1.407(4)
C65 Zr2 2.537(2)
C65 H65 0.9500
C66 C67 1.396(4)
C66 Zr2 2.554(3)
C66 H66 0.9500
C67 Zr2 2.545(3)
C67 H67 0.9500
C68 C72 1.407(4)
C68 C69 1.418(4)
C68 Zr2 2.553(2)
C68 H68 0.9500
C69 C70 1.408(4)
C69 Zr2 2.533(2)
C69 H69 0.9500
C70 C71 1.399(4)
C70 Zr2 2.533(2)
C70 H70 0.9500
C71 C72 1.414(4)
C71 Zr2 2.532(2)
C71 H71 0.9500
C72 Zr2 2.536(2)
C72 H72 0.9500
P2 Zr2 2.7542(7)
P4 Zr1 2.9558(6)
C94 C100 1.389(15)
C94 C95 1.3900
C94 C99 1.3900
C95 C96 1.3900
C95 H95 0.9500
C96 C97 1.3900
C96 H96 0.9500
C97 C98 1.3900
C97 H97 0.9500
C98 C99 1.3900
C98 H98 0.9500
C99 H99 0.9500
C100 H10A 0.9800
C100 H10B 0.9800
C100 H10C 0.9800
